data_7223759
loop_
_publ_author_name
'Tominaka, Satoshi'
'Yeung, Hamish H.-M.'
'Henke, Sebastian'
'Cheetham, Anthony K.'

_publ_section_title
;
 Coordination environments and \p-conjugation in dense lithium
 coordination polymers
;
_journal_issue 3
_journal_name_full CrystEngComm
_journal_page_first 398
_journal_paper_doi 10.1039/C5CE01658D
_journal_volume 18
_journal_year 2016
_chemical_formula_moiety '0.5(C28 H20 Li4 O12)'
_chemical_formula_sum 'C14 H10 Li2 O6'
_chemical_formula_weight 288.11
_chemical_name_systematic 'Dilithium quinizarin'
_chemical_properties_physical 'Air-sensitive, Moisture-sensitive, Heat-sensitive'
_space_group_crystal_system orthorhombic
_space_group_IT_number 62
_space_group_name_Hall '-P 2ac 2n'
_space_group_name_H-M_alt 'P n m a'
_symmetry_Int_Tables_number 62
_symmetry_space_group_name_Hall '-P 2ac 2n'
_symmetry_space_group_name_H-M 'P n m a'
_atom_sites_solution_primary iterative
_audit_creation_date 2015-08-17
_audit_creation_method
;
Olex2 1.2
(compiled 2015.01.26 svn.r3150 for OlexSys, GUI svn.r4998)
;
_audit_update_record
;
2015-08-17 deposited with the CCDC.
2015-10-06 downloaded from the CCDC.
;
_cell_angle_alpha 90
_cell_angle_beta 90
_cell_angle_gamma 90
_cell_formula_units_Z 4
_cell_length_a 7.1641(3)
_cell_length_b 16.1044(9)
_cell_length_c 10.7351(7)
_cell_measurement_reflns_used 2921
_cell_measurement_temperature 121.7(9)
_cell_measurement_theta_max 61.8650
_cell_measurement_theta_min 4.9170
_cell_volume 1238.55(12)
_computing_cell_refinement
;
CrysAlisPro, Agilent Technologies,
Version 1.171.36.28 (release 01-02-2013 CrysAlis171 .NET)
(compiled Feb  1 2013,16:14:44)
;
_computing_data_collection
;
CrysAlisPro, Agilent Technologies,
Version 1.171.36.28 (release 01-02-2013 CrysAlis171 .NET)
(compiled Feb  1 2013,16:14:44)
;
_computing_data_reduction
;
CrysAlisPro, Agilent Technologies,
Version 1.171.36.28 (release 01-02-2013 CrysAlis171 .NET)
(compiled Feb  1 2013,16:14:44)
;
_computing_molecular_graphics 'Olex2 (Dolomanov et al., 2009)'
_computing_publication_material 'Olex2 (Dolomanov et al., 2009)'
_computing_structure_refinement 'olex2.refine (Bourhis et al., 2015)'
_computing_structure_solution 'olex2.solve (Bourhis et al., 2015)'
_diffrn_ambient_temperature 121.7(9)
_diffrn_detector_area_resol_mean 16.1183
_diffrn_measured_fraction_theta_full 0.9980
_diffrn_measured_fraction_theta_max 0.9980
_diffrn_measurement_details
;
  1 omega   10.00   35.00   0.5000    1.4700
omega____ theta____ kappa____ phi______ frames
    -      -33.4680    0.0000  -30.0000 50

  2 omega -108.00  -69.00   0.5000    1.4700
omega____ theta____ kappa____ phi______ frames
    -      -33.4680 -178.0000   90.0000 78

  3 omega    4.00   55.00   0.5000    1.4700
omega____ theta____ kappa____ phi______ frames
    -       33.4680   77.0000   60.0000 102

  4 omega   57.00  104.00   0.5000    1.4700
omega____ theta____ kappa____ phi______ frames
    -       33.4680   77.0000   60.0000 94

  5 omega   28.00   78.00   0.5000    1.4700
omega____ theta____ kappa____ phi______ frames
    -       90.5000  -94.0000 -180.0000 100

  6 omega   45.00   73.00   0.5000    1.4700
omega____ theta____ kappa____ phi______ frames
    -       90.5000  -94.0000  150.0000 56

  7 omega   28.00   68.00   0.5000    1.4700
omega____ theta____ kappa____ phi______ frames
    -       90.5000  -45.0000  -60.0000 80

  8 omega   31.00   66.00   0.5000    1.4700
omega____ theta____ kappa____ phi______ frames
    -       90.5000  -45.0000   60.0000 70

  9 omega   20.00   56.00   0.5000    1.4700
omega____ theta____ kappa____ phi______ frames
    -       90.5000  -30.0000  150.0000 72

 10 omega   26.00   67.00   0.5000    1.4700
omega____ theta____ kappa____ phi______ frames
    -       90.5000  -94.0000  -60.0000 82

 11 omega   82.00  140.00   0.5000    1.4700
omega____ theta____ kappa____ phi______ frames
    -       90.5000   77.0000   60.0000 116

 12 omega   30.00   56.00   0.5000    1.4700
omega____ theta____ kappa____ phi______ frames
    -       90.5000  -33.0000  -34.0000 52

 13 omega -106.00   -8.00   0.5000    1.4700
omega____ theta____ kappa____ phi______ frames
    -      -33.4680  -37.0000  -60.0000 196

 14 omega -102.00  -12.00   0.5000    1.4700
omega____ theta____ kappa____ phi______ frames
    -      -33.4680  -57.0000 -120.0000 180

 15 omega  -39.00   59.00   0.5000    1.4700
omega____ theta____ kappa____ phi______ frames
    -       33.4680  -37.0000  -60.0000 196

 16 omega   61.00  163.00   0.5000    1.4700
omega____ theta____ kappa____ phi______ frames
    -       90.5000   30.0000 -180.0000 204

 17 omega   61.00  163.00   0.5000    1.4700
omega____ theta____ kappa____ phi______ frames
    -       90.5000   30.0000  -30.0000 204

 18 omega   69.00  159.00   0.5000    1.4700
omega____ theta____ kappa____ phi______ frames
    -       90.5000   61.0000   30.0000 180

 19 omega   69.00   97.00   0.5000    1.4700
omega____ theta____ kappa____ phi______ frames
    -       90.5000   61.0000 -120.0000 56

 20 omega   18.00   69.00   0.5000    1.4700
omega____ theta____ kappa____ phi______ frames
    -       90.5000  -30.0000    0.0000 102
;
_diffrn_measurement_device_type 'Xcalibur, Eos, Gemini ultra'
_diffrn_measurement_method '\w scans'
_diffrn_orient_matrix_UB_11 0.1962226000
_diffrn_orient_matrix_UB_12 0.0284075000
_diffrn_orient_matrix_UB_13 -0.0405400000
_diffrn_orient_matrix_UB_21 0.0804906000
_diffrn_orient_matrix_UB_22 -0.0311554000
_diffrn_orient_matrix_UB_23 0.1245866000
_diffrn_orient_matrix_UB_31 0.0356416000
_diffrn_orient_matrix_UB_32 -0.0859161000
_diffrn_orient_matrix_UB_33 -0.0583630000
_diffrn_radiation_monochromator mirror
_diffrn_radiation_type 'Cu K\a'
_diffrn_radiation_wavelength 1.54184
_diffrn_reflns_av_R_equivalents 0.0270
_diffrn_reflns_av_unetI/netI 0.0172
_diffrn_reflns_limit_h_max 8
_diffrn_reflns_limit_h_min -8
_diffrn_reflns_limit_k_max 15
_diffrn_reflns_limit_k_min -18
_diffrn_reflns_limit_l_max 12
_diffrn_reflns_limit_l_min -12
_diffrn_reflns_number 5661
_diffrn_reflns_theta_full 61.83
_diffrn_reflns_theta_max 61.83
_diffrn_reflns_theta_min 4.95
_diffrn_source 'Enhance Ultra (Cu) X-ray Source'
_exptl_absorpt_coefficient_mu 1.001
_exptl_absorpt_correction_T_max 0.906
_exptl_absorpt_correction_T_min 0.851
_exptl_absorpt_correction_type analytical
_exptl_absorpt_process_details
;
CrysAlisPro, Agilent Technologies,
Version 1.171.36.28 (release 01-02-2013 CrysAlis171 .NET)
(compiled Feb  1 2013,16:14:44)
Analytical numeric absorption correction using a multifaceted crystal
            model based on expressions derived by R.C. Clark & J.S. Reid.
(Clark, R. C. & Reid, J. S. (1995). Acta Cryst. A51, 887-897)
;
_exptl_crystal_colour 'dark red'
_exptl_crystal_colour_modifier dark
_exptl_crystal_colour_primary red
_exptl_crystal_density_diffrn 1.5450
_exptl_crystal_description hexagonal
_exptl_crystal_F_000 594.1934
_exptl_crystal_size_max 0.2504
_exptl_crystal_size_mid 0.2244
_exptl_crystal_size_min 0.1173
_refine_diff_density_max 0.2102
_refine_diff_density_min -0.2433
_refine_diff_density_rms 0.0668
_refine_ls_d_res_high 0.8745
_refine_ls_d_res_low 8.9324
_refine_ls_goodness_of_fit_ref 1.0348
_refine_ls_hydrogen_treatment mixed
_refine_ls_matrix_type full
_refine_ls_number_constraints 9
_refine_ls_number_parameters 99
_refine_ls_number_reflns 1008
_refine_ls_number_restraints 0
_refine_ls_restrained_S_all 1.0348
_refine_ls_R_factor_all 0.0573
_refine_ls_R_factor_gt 0.0551
_refine_ls_shift/su_max 0.0000
_refine_ls_shift/su_mean 0.0000
_refine_ls_structure_factor_coef Fsqd
_refine_ls_weighting_details 'w=1/[\s^2^(Fo^2^)+(0.0480P)^2^+2.4823P] where P=(Fo^2^+2Fc^2^)/3'
_refine_ls_weighting_scheme calc
_refine_ls_wR_factor_gt 0.1359
_refine_ls_wR_factor_ref 0.1375
_reflns_Friedel_coverage 0.0
_reflns_limit_h_max 8
_reflns_limit_h_min 0
_reflns_limit_k_max 18
_reflns_limit_k_min 0
_reflns_limit_l_max 12
_reflns_limit_l_min 0
_reflns_number_gt 948
_reflns_number_total 1008
_reflns_threshold_expression I>=2u(I)
_cod_data_source_file c5ce01658d2.cif
_cod_data_source_block st345-Cu-120K_abs3
_cod_database_code 7223759
_chemical_oxdiff_formula 'Li2 C14 O6 H10'
_reflns_odcompleteness_completeness 98.48
_reflns_odcompleteness_iscentric 1
_reflns_odcompleteness_theta 62.30
_olex2_refinement_description
;
1. Fixed Uiso
 At 1.2 times of:
  All C(H) groups
 At 1.5 times of:
  All O(H,H) groups
2.a Riding coordinates:
 O3(H3a,H3b)
2.b Aromatic/amide H refined with riding coordinates:
 C6(H6), C4(H4), C7(H7)
;
_olex2_computing_structure_refinement_long 'ShelXL (Sheldrick, 2008)'
_olex2_submission_special_instructions 'No special instructions were received'

loop_
_space_group_symop_id
_space_group_symop_operation_xyz
1 x,y,z
2 x+1/2,-y+1/2,-z+1/2
3 -x,y+1/2,-z
4 -x+1/2,-y,z+1/2
5 -x,-y,-z
6 -x-1/2,y-1/2,z-1/2
7 x,-y-1/2,z
8 x-1/2,y,-z-1/2

loop_
_atom_site_label
_atom_site_type_symbol
_atom_site_fract_x
_atom_site_fract_y
_atom_site_fract_z
_atom_site_U_iso_or_equiv
_atom_site_adp_type
_atom_site_occupancy
_atom_site_refinement_flags_posn
O1 O 0.4753(3) 0.58214(12) 0.4713(2) 0.0439(6) Uani 1.000000 .
O2 O 0.7936(3) 0.58037(12) 0.6029(2) 0.0394(6) Uani 1.000000 .
O3 O 0.8485(3) 0.48350(15) 0.3438(2) 0.0546(7) Uani 1.000000 .
H3a H 0.9599(3) 0.45602(15) 0.3599(2) 0.0820(10) Uiso 1.000000 R
H3b H 0.8119(3) 0.46902(15) 0.2619(2) 0.0820(10) Uiso 1.000000 R
C1 C 0.4772(4) 0.65993(17) 0.4842(3) 0.0324(7) Uani 1.000000 .
C2 C 0.6294(3) 0.70458(16) 0.5398(2) 0.0290(6) Uani 1.000000 .
C3 C 0.7755(4) 0.65999(17) 0.6006(3) 0.0324(7) Uani 1.000000 .
C4 C 0.9109(4) 0.70864(18) 0.6667(3) 0.0394(7) Uani 1.000000 .
H4 H 1.0050(4) 0.68053(18) 0.7127(3) 0.0472(9) Uiso 1.000000 R
C5 C 0.3125(4) 0.70679(17) 0.4412(3) 0.0323(7) Uani 1.000000 .
C6 C 0.1583(4) 0.6638(2) 0.3935(3) 0.0394(7) Uani 1.000000 .
H6 H 0.1583(4) 0.6048(2) 0.3923(3) 0.0473(9) Uiso 1.000000 R
C7 C 0.0059(4) 0.7072(2) 0.3481(3) 0.0429(8) Uani 1.000000 .
H7 H -0.0992(4) 0.6778(2) 0.3168(3) 0.0514(9) Uiso 1.000000 R
Li1 Li 0.6853(7) 0.5103(3) 0.4805(6) 0.0465(13) Uani 1.000000 .

loop_
_atom_site_aniso_label
_atom_site_aniso_U_11
_atom_site_aniso_U_22
_atom_site_aniso_U_33
_atom_site_aniso_U_12
_atom_site_aniso_U_13
_atom_site_aniso_U_23
O1 0.0280(10) 0.0302(12) 0.0736(16) -0.0005(8) -0.0047(10) -0.0062(10)
O2 0.0302(10) 0.0299(11) 0.0582(13) 0.0033(8) -0.0040(9) 0.0007(9)
O3 0.0381(12) 0.0628(15) 0.0630(15) 0.0119(11) -0.0043(11) -0.0100(12)
C1 0.0243(13) 0.0315(15) 0.0415(15) 0.0004(12) 0.0033(12) -0.0005(12)
C2 0.0203(12) 0.0301(14) 0.0366(15) -0.0002(11) 0.0014(11) 0.0003(12)
C3 0.0269(14) 0.0325(15) 0.0378(15) 0.0003(12) 0.0037(12) 0.0005(12)
C4 0.0352(15) 0.0384(15) 0.0445(17) 0.0026(13) -0.0128(13) 0.0021(13)
C5 0.0209(13) 0.0381(15) 0.0379(15) -0.0012(11) 0.0003(11) 0.0001(12)
C6 0.0275(14) 0.0422(17) 0.0485(17) -0.0056(13) -0.0001(13) -0.0026(14)
C7 0.0250(14) 0.0611(19) 0.0425(16) -0.0071(14) -0.0046(12) -0.0034(14)
Li1 0.027(2) 0.042(3) 0.070(4) -0.001(2) -0.002(2) -0.005(3)

loop_
_atom_type_symbol
_atom_type_scat_dispersion_real
_atom_type_scat_dispersion_imag
_atom_type_scat_Cromer_Mann_a1
_atom_type_scat_Cromer_Mann_a2
_atom_type_scat_Cromer_Mann_a3
_atom_type_scat_Cromer_Mann_a4
_atom_type_scat_Cromer_Mann_b1
_atom_type_scat_Cromer_Mann_b2
_atom_type_scat_Cromer_Mann_b3
_atom_type_scat_Cromer_Mann_b4
_atom_type_scat_Cromer_Mann_c
_atom_type_scat_source
_atom_type_scat_dispersion_source
H 0.00000 0.00000 0.49300 0.32300 0.14000 0.04100 10.51100 26.12600 3.14200 57.80000 0.003 'Custom 4-Gaussian' custom
C 0.01800 0.00900 2.31000 1.02000 1.58900 0.86500 20.84400 10.20800 0.56900 51.65100 0.216 'Custom 4-Gaussian' custom
O 0.04900 0.03200 3.04900 2.28700 1.54600 0.86700 13.27700 5.70100 0.32400 32.90900 0.251 'Custom 4-Gaussian' custom
Li 0.00100 0.00000 1.12800 0.75100 0.61800 0.46500 3.95500 1.05200 85.39100 168.26100 0.038 'Custom 4-Gaussian' custom

loop_
_exptl_crystal_face_index_h
_exptl_crystal_face_index_k
_exptl_crystal_face_index_l
_exptl_crystal_face_perp_dist
_exptl_oxdiff_crystal_face_indexfrac_h
_exptl_oxdiff_crystal_face_indexfrac_k
_exptl_oxdiff_crystal_face_indexfrac_l
_exptl_oxdiff_crystal_face_x
_exptl_oxdiff_crystal_face_y
_exptl_oxdiff_crystal_face_z
-1 8 -4 0.0586 -0.9939 8.0044 -4.0120 0.1950 -0.8292 -0.4890
1 -8 4 0.0586 0.9939 -8.0044 4.0120 -0.1950 0.8292 0.4890
4 -4 -2 0.0732 3.9951 -4.0001 -1.9893 0.7509 0.1983 0.6022
-4 4 2 0.1012 -3.9951 4.0001 1.9893 -0.7509 -0.1983 -0.6022
1 10 3 0.0710 1.0154 9.9971 2.9714 0.3628 0.1405 -0.9961
-4 -7 -1 0.0815 -4.0113 -6.9975 -0.9803 -0.9461 -0.2270 0.5154
2 -9 -3 0.0656 1.9871 -8.9985 -2.9751 0.2549 0.0696 1.0176

loop_
_geom_angle_atom_site_label_1
_geom_angle_atom_site_label_2
_geom_angle_atom_site_label_3
_geom_angle
_geom_angle_site_symmetry_1
_geom_angle_site_symmetry_3
Li1 O1 C1 137.4(2) 5_666 .
Li1 O1 C1 126.2(2) . .
Li1 O2 C3 122.5(2) . .
H3b O3 H3a 107.1 . .
Li1 O3 H3a 119.1 . .
Li1 O3 H3b 126.5 . .
C2 C1 O1 123.5(2) . .
C5 C1 O1 117.7(2) . .
C5 C1 C2 118.8(2) . .
C2 C2 C1 120.07(16) 7_575 .
C3 C2 C1 119.7(2) . .
C2 C3 O2 125.7(2) . .
C4 C3 O2 117.7(2) . .
C4 C3 C2 116.6(3) . .
C4 C4 C3 123.09(16) 7_575 .
H4 C4 C3 118.46(16) . .
C5 C5 C1 120.78(15) 7_575 .
C6 C5 C1 119.5(3) . .
H6 C6 C5 119.94(17) . .
C7 C6 C5 120.1(3) . .
C7 C6 H6 119.94(18) . .
C7 C7 C6 120.27(18) 7_575 .
H7 C7 C6 119.87(18) . .
O2 Li1 O1 120.8(3) . 5_666
O2 Li1 O1 89.9(2) . .
O3 Li1 O1 112.9(3) . 5_666
O3 Li1 O1 125.3(3) . .
O3 Li1 O2 114.4(3) . .
Li1 Li1 O1 44.54(16) 5_666 5_666
Li1 Li1 O1 46.10(16) 5_666 .
Li1 Li1 O2 111.6(3) 5_666 .
Li1 Li1 O3 133.2(4) 5_666 .

loop_
_geom_bond_atom_site_label_1
_geom_bond_atom_site_label_2
_geom_bond_distance
_geom_bond_site_symmetry_2
O1 C1 1.260(3) .
O1 Li1 1.952(6) 5_666
O1 Li1 1.900(5) .
O2 C3 1.289(3) .
O2 Li1 1.897(6) .
O3 H3a 0.9288 .
O3 H3b 0.9466 .
O3 Li1 1.925(6) .
C1 C2 1.436(4) .
C1 C5 1.475(4) .
C2 C2 1.463(5) 7_575
C2 C3 1.427(4) .
C3 C4 1.435(4) .
C4 C4 1.332(6) 7_575
C4 H4 0.9500 .
C5 C5 1.392(5) 7_575
C5 C6 1.401(4) .
C6 H6 0.9500 .
C6 C7 1.385(4) .
C7 C7 1.380(6) 7_575
C7 H7 0.9500 .
Li1 Li1 2.709(10) 5_666
